data_7114011
loop_
_publ_author_name
'Lin, Ming'
'Loh, Kian Ping'
'Deivaraj, Theivanayagam C.'
'Vittal, Jagadese J.'

_publ_section_title
;
 Heterogeneous reaction route to CuInS2 thin films
;
_journal_issue 13
_journal_name_full 'Chemical Communications'
_journal_page_first 1400
_journal_paper_doi 10.1039/b203156f
_journal_year 2002
_chemical_formula_sum 'C34 H38 In N O5 S4'
_chemical_formula_weight 783.71
_chemical_name_systematic
; 
? 
;
_space_group_IT_number 19
_symmetry_cell_setting orthorhombic
_symmetry_space_group_name_Hall 'P 2ac 2ab'
_symmetry_space_group_name_H-M 'P 21 21 21'
_atom_sites_solution_hydrogens geom
_atom_sites_solution_primary direct
_atom_sites_solution_secondary difmap
_audit_creation_method SHELXL-97
_cell_angle_alpha 90.00
_cell_angle_beta 90.00
_cell_angle_gamma 90.00
_cell_formula_units_Z 4
_cell_length_a 12.9124(6)
_cell_length_b 12.9187(7)
_cell_length_c 21.5610(11)
_cell_measurement_reflns_used 6257
_cell_measurement_temperature 223(2)
_cell_measurement_theta_max 25.0
_cell_measurement_theta_min 2.06
_cell_volume 3596.6(3)
_computing_cell_refinement 'Bruker AXS, SAINT'
_computing_data_collection 'Bruker AXS, SMART'
_computing_data_reduction 'Bruker AXS, SAINT'
_computing_molecular_graphics 'Bruker AXS, SHELXTL'
_computing_publication_material 'Bruker AXS, SHELXTL'
_computing_structure_refinement 'SHELXL-97 (Sheldrick, 1997)'
_computing_structure_solution 'SHELXS-97 (Sheldrick, 1990)'
_diffrn_ambient_temperature 223(2)
_diffrn_measured_fraction_theta_full 0.999
_diffrn_measured_fraction_theta_max 0.999
_diffrn_measurement_method '\w scans'
_diffrn_radiation_monochromator graphite
_diffrn_radiation_source 'fine-focus sealed tube'
_diffrn_radiation_type MoK\a
_diffrn_radiation_wavelength 0.71073
_diffrn_reflns_av_R_equivalents 0.0458
_diffrn_reflns_av_sigmaI/netI 0.0477
_diffrn_reflns_limit_h_max 15
_diffrn_reflns_limit_h_min -15
_diffrn_reflns_limit_k_max 15
_diffrn_reflns_limit_k_min -15
_diffrn_reflns_limit_l_max 18
_diffrn_reflns_limit_l_min -25
_diffrn_reflns_number 18849
_diffrn_reflns_theta_full 25.00
_diffrn_reflns_theta_max 25.00
_diffrn_reflns_theta_min 1.84
_exptl_absorpt_coefficient_mu 0.929
_exptl_absorpt_correction_T_max 0.9011
_exptl_absorpt_correction_T_min 0.4669
_exptl_absorpt_correction_type empirical
_exptl_absorpt_process_details 'sadabs (Sheldrick, 1996)'
_exptl_crystal_colour 'pale orange'
_exptl_crystal_density_diffrn 1.447
_exptl_crystal_density_meas ?
_exptl_crystal_density_method 'not measured'
_exptl_crystal_description 'hexagonal cylinder'
_exptl_crystal_F_000 1608
_exptl_crystal_size_max 0.3
_exptl_crystal_size_mid 0.14
_exptl_crystal_size_min 0.14
_refine_diff_density_max 0.791
_refine_diff_density_min -0.799
_refine_diff_density_rms 0.078
_refine_ls_abs_structure_details 'Flack H D (1983), Acta Cryst. A39, 876-881'
_refine_ls_abs_structure_Flack -0.01(3)
_refine_ls_extinction_coef 0.0013(3)
_refine_ls_extinction_expression Fc^*^=kFc[1+0.001xFc^2^\l^3^/sin(2\q)]^-1/4^
_refine_ls_extinction_method SHELXL
_refine_ls_goodness_of_fit_ref 1.051
_refine_ls_hydrogen_treatment mixed
_refine_ls_matrix_type full
_refine_ls_number_parameters 407
_refine_ls_number_reflns 6331
_refine_ls_number_restraints 9
_refine_ls_restrained_S_all 1.053
_refine_ls_R_factor_all 0.0514
_refine_ls_R_factor_gt 0.0434
_refine_ls_shift/su_max 0.001
_refine_ls_shift/su_mean 0.000
_refine_ls_structure_factor_coef Fsqd
_refine_ls_weighting_details 'calc w=1/[\s^2^(Fo^2^)+(0.0569P)^2^+1.8450P] where P=(Fo^2^+2Fc^2^)/3'
_refine_ls_weighting_scheme calc
_refine_ls_wR_factor_gt 0.1029
_refine_ls_wR_factor_ref 0.1072
_reflns_number_gt 5623
_reflns_number_total 6331
_reflns_threshold_expression >2sigma(I)
_cod_data_source_file b203156f.txt
_cod_data_source_block tcd27
_cod_depositor_comments
;
The following automatic conversions were performed:

'_symmetry_cell_setting' value 'Orthorhombic' changed to
'orthorhombic' according to
/usr/data/users/saulius/automatic-downloads/retrospective/RSC/lib/dictionaries/cif_core.dic
dictionary named 'cif_core.dic' version 2.4.2 from 2011-04-26.

Automatic conversion script
Id: cif_fix_values 2281 2013-09-26 08:29:07Z andrius 

The following automatic conversions were performed:

'_exptl_crystal_density_meas' value 'not measured' was changed to '?'
- the value is perceived as not measured.

Automatic conversion script
Id: cif_fix_values 3008 2015-01-20 13:52:24Z robertas 
;
_cod_original_sg_symbol_H-M P2(1)2(1)2(1)
_cod_database_code 7114011

loop_
_symmetry_equiv_pos_as_xyz
'x, y, z'
'-x+1/2, -y, z+1/2'
'-x, y+1/2, -z+1/2'
'x+1/2, -y+1/2, -z'

loop_
_atom_site_label
_atom_site_type_symbol
_atom_site_fract_x
_atom_site_fract_y
_atom_site_fract_z
_atom_site_U_iso_or_equiv
_atom_site_adp_type
_atom_site_occupancy
_atom_site_symmetry_multiplicity
_atom_site_calc_flag
_atom_site_refinement_flags
In1 In 0.78965(3) 0.78062(3) 0.685011(17) 0.04111(13) Uani 1 1 d .
S1 S 0.70051(18) 0.93354(12) 0.64172(9) 0.0747(6) Uani 1 1 d .
S2 S 0.95762(12) 0.77517(12) 0.62921(8) 0.0602(4) Uani 1 1 d .
S3 S 0.81535(10) 0.82233(13) 0.79599(7) 0.0502(4) Uani 1 1 d .
S4 S 0.71358(12) 0.60873(10) 0.66519(8) 0.0537(4) Uani 1 1 d .
O1 O 0.6247(6) 0.7911(4) 0.5729(3) 0.126(3) Uani 1 1 d .
O2 O 0.9403(3) 0.9626(3) 0.67445(19) 0.0530(10) Uani 1 1 d .
O3 O 0.6171(3) 0.8011(4) 0.77282(19) 0.0652(13) Uani 1 1 d .
O4 O 0.8977(3) 0.5828(3) 0.71391(19) 0.0517(10) Uani 1 1 d .
C1 C 0.6301(5) 0.8822(4) 0.5826(3) 0.0530(15) Uani 1 1 d .
C2 C 0.9868(4) 0.9069(4) 0.6393(3) 0.0446(13) Uani 1 1 d .
C3 C 0.6820(4) 0.8230(4) 0.8123(3) 0.0413(11) Uani 1 1 d .
C4 C 0.8240(4) 0.5395(4) 0.6903(3) 0.0384(11) Uani 1 1 d .
C1A C 0.5766(4) 0.9592(4) 0.5409(3) 0.0446(13) Uani 1 1 d .
C2A C 0.5556(5) 1.0589(4) 0.5601(3) 0.0521(15) Uani 1 1 d .
H2A H 0.5720 1.0802 0.6006 0.063 Uiso 1 1 calc R
C3A C 0.5093(5) 1.1280(5) 0.5183(3) 0.0608(17) Uani 1 1 d .
H3A H 0.4924 1.1951 0.5316 0.073 Uiso 1 1 calc R
C4A C 0.4889(5) 1.1002(6) 0.4598(3) 0.0610(17) Uani 1 1 d .
H4A H 0.4600 1.1487 0.4323 0.073 Uiso 1 1 calc R
C5A C 0.5098(5) 1.0006(6) 0.4394(3) 0.0688(19) Uani 1 1 d .
H5A H 0.4964 0.9806 0.3982 0.083 Uiso 1 1 calc R
C6A C 0.5517(6) 0.9309(5) 0.4823(3) 0.0663(19) Uani 1 1 d .
H6A H 0.5629 0.8620 0.4700 0.080 Uiso 1 1 calc R
C1B C 1.0779(4) 0.9458(4) 0.6025(3) 0.0402(12) Uani 1 1 d .
C2B C 1.1115(4) 0.8995(4) 0.5483(3) 0.0468(13) Uani 1 1 d .
H2B H 1.0783 0.8395 0.5338 0.056 Uiso 1 1 calc R
C3B C 1.1939(5) 0.9408(5) 0.5151(3) 0.0596(17) Uani 1 1 d .
H3B H 1.2158 0.9092 0.4781 0.072 Uiso 1 1 calc R
C4B C 1.2429(5) 1.0273(6) 0.5364(4) 0.075(2) Uani 1 1 d .
H4B H 1.2988 1.0554 0.5141 0.090 Uiso 1 1 calc R
C5B C 1.2110(7) 1.0733(6) 0.5901(4) 0.081(2) Uani 1 1 d .
H5B H 1.2459 1.1326 0.6044 0.097 Uiso 1 1 calc R
C6B C 1.1285(5) 1.0346(5) 0.6241(3) 0.0605(16) Uani 1 1 d .
H6B H 1.1070 1.0673 0.6609 0.073 Uiso 1 1 calc R
C1C C 0.6503(4) 0.8539(4) 0.8759(3) 0.0420(13) Uani 1 1 d .
C2C C 0.7194(5) 0.8583(4) 0.9255(2) 0.0468(13) Uani 1 1 d .
H2C H 0.7901 0.8449 0.9190 0.056 Uiso 1 1 calc R
C3C C 0.6842(6) 0.8822(5) 0.9844(3) 0.0621(18) Uani 1 1 d .
H3C H 0.7303 0.8817 1.0181 0.074 Uiso 1 1 calc R
C4C C 0.5834(6) 0.9064(5) 0.9935(4) 0.071(2) Uani 1 1 d .
H4C H 0.5607 0.9267 1.0331 0.085 Uiso 1 1 calc R
C5C C 0.5142(5) 0.9016(5) 0.9453(3) 0.0602(17) Uani 1 1 d .
H5C H 0.4440 0.9167 0.9525 0.072 Uiso 1 1 calc R
C6C C 0.5461(4) 0.8751(5) 0.8872(3) 0.0523(15) Uani 1 1 d .
H6C H 0.4978 0.8711 0.8547 0.063 Uiso 1 1 calc R
C1D C 0.8245(4) 0.4252(4) 0.6788(2) 0.0350(11) Uani 1 1 d .
C2D C 0.9037(4) 0.3671(4) 0.7042(2) 0.0395(12) Uani 1 1 d .
H2D H 0.9551 0.3997 0.7281 0.047 Uiso 1 1 calc R
C3D C 0.9079(4) 0.2609(4) 0.6947(3) 0.0473(13) Uani 1 1 d .
H3D H 0.9613 0.2216 0.7126 0.057 Uiso 1 1 calc R
C4D C 0.8332(5) 0.2128(5) 0.6587(3) 0.0570(15) Uani 1 1 d .
H4D H 0.8362 0.1410 0.6520 0.068 Uiso 1 1 calc R
C5D C 0.7549(4) 0.2698(5) 0.6329(3) 0.0550(14) Uani 1 1 d .
H5D H 0.7045 0.2371 0.6083 0.066 Uiso 1 1 calc R
C6D C 0.7500(4) 0.3761(4) 0.6429(3) 0.0461(13) Uani 1 1 d .
H6D H 0.6959 0.4149 0.6253 0.055 Uiso 1 1 calc R
O5 O 0.1637(5) 0.5922(4) 0.6868(3) 0.1016(18) Uani 1 1 d .
N1 N 0.3420(4) 0.7146(4) 0.6581(2) 0.0609(13) Uani 1 1 d D
H1 H 0.2897 0.6666 0.6615 0.073 Uiso 1 1 calc R
C5 C 0.4364(6) 0.6653(6) 0.6820(4) 0.096(3) Uani 1 1 d D
H5E H 0.4926 0.7162 0.6805 0.115 Uiso 1 1 calc R
H5F H 0.4551 0.6086 0.6540 0.115 Uiso 1 1 calc R
C6 C 0.4307(7) 0.6235(8) 0.7458(4) 0.106(3) Uani 1 1 d D
H6E H 0.4966 0.5927 0.7568 0.159 Uiso 1 1 calc R
H6F H 0.3768 0.5713 0.7479 0.159 Uiso 1 1 calc R
H6G H 0.4148 0.6791 0.7745 0.159 Uiso 1 1 calc R
C7 C 0.3506(10) 0.7422(9) 0.5906(4) 0.150(5) Uani 1 1 d D
H7A H 0.2995 0.7964 0.5817 0.180 Uiso 1 1 calc R
H7B H 0.4193 0.7722 0.5836 0.180 Uiso 1 1 calc R
C8 C 0.3360(12) 0.6608(10) 0.5468(5) 0.164(6) Uani 1 1 d D
H8A H 0.3438 0.6879 0.5051 0.245 Uiso 1 1 calc R
H8B H 0.2671 0.6320 0.5517 0.245 Uiso 1 1 calc R
H8C H 0.3871 0.6071 0.5539 0.245 Uiso 1 1 calc R
C9 C 0.3075(5) 0.8091(5) 0.6930(4) 0.084(2) Uani 1 1 d D
H9A H 0.2430 0.8345 0.6745 0.101 Uiso 1 1 calc R
H9B H 0.2924 0.7895 0.7359 0.101 Uiso 1 1 calc R
C10 C 0.3844(6) 0.8942(6) 0.6931(5) 0.096(3) Uani 1 1 d D
H10A H 0.3570 0.9525 0.7163 0.144 Uiso 1 1 calc R
H10B H 0.3985 0.9154 0.6508 0.144 Uiso 1 1 calc R
H10C H 0.4480 0.8704 0.7124 0.144 Uiso 1 1 calc R

loop_
_atom_site_aniso_label
_atom_site_aniso_U_11
_atom_site_aniso_U_22
_atom_site_aniso_U_33
_atom_site_aniso_U_23
_atom_site_aniso_U_13
_atom_site_aniso_U_12
In1 0.0451(2) 0.03501(19) 0.0432(2) 0.00148(16) -0.00048(17) 0.00599(18)
S1 0.1039(14) 0.0427(8) 0.0774(12) -0.0081(8) -0.0464(12) 0.0203(10)
S2 0.0707(9) 0.0301(7) 0.0797(10) 0.0009(8) 0.0317(8) 0.0008(8)
S3 0.0394(7) 0.0664(9) 0.0449(8) -0.0042(7) 0.0028(5) 0.0061(6)
S4 0.0426(7) 0.0362(7) 0.0824(11) 0.0021(6) -0.0024(8) 0.0057(7)
O1 0.196(7) 0.032(3) 0.151(5) -0.007(3) -0.105(5) 0.020(4)
O2 0.050(2) 0.050(2) 0.059(3) -0.010(2) 0.000(2) 0.0076(18)
O3 0.044(2) 0.094(4) 0.057(2) -0.026(2) -0.0130(19) 0.010(2)
O4 0.059(2) 0.033(2) 0.063(2) 0.0019(18) -0.019(2) -0.0097(19)
C1 0.057(4) 0.031(3) 0.071(4) 0.001(3) -0.010(3) 0.004(3)
C2 0.054(3) 0.033(3) 0.046(3) 0.004(3) -0.001(3) 0.009(3)
C3 0.038(3) 0.041(3) 0.045(3) -0.001(3) -0.003(2) 0.002(2)
C4 0.049(3) 0.030(2) 0.036(3) 0.003(2) 0.001(2) -0.001(2)
C1A 0.041(3) 0.036(3) 0.057(4) 0.002(3) -0.012(3) -0.002(2)
C2A 0.057(4) 0.038(3) 0.062(4) 0.000(3) -0.017(3) -0.002(3)
C3A 0.058(4) 0.038(3) 0.087(5) 0.007(3) -0.011(3) 0.009(3)
C4A 0.044(3) 0.069(4) 0.071(5) 0.018(4) -0.013(3) 0.010(3)
C5A 0.074(4) 0.075(5) 0.058(4) -0.002(4) -0.024(4) 0.022(4)
C6A 0.083(5) 0.043(3) 0.073(5) -0.012(3) -0.026(4) 0.018(3)
C1B 0.040(3) 0.035(3) 0.045(3) 0.009(2) -0.002(2) 0.008(2)
C2B 0.050(3) 0.041(3) 0.049(3) 0.006(3) 0.001(3) 0.003(3)
C3B 0.061(4) 0.067(4) 0.051(4) 0.018(3) 0.007(3) 0.015(3)
C4B 0.063(4) 0.071(5) 0.092(6) 0.029(4) 0.005(4) -0.017(4)
C5B 0.076(5) 0.063(4) 0.103(6) 0.008(4) -0.013(5) -0.025(4)
C6B 0.064(4) 0.046(4) 0.071(4) -0.003(3) -0.007(3) -0.002(3)
C1C 0.041(3) 0.033(3) 0.052(3) -0.002(2) 0.003(2) -0.004(2)
C2C 0.041(3) 0.053(3) 0.047(3) -0.008(2) 0.004(3) -0.002(3)
C3C 0.078(5) 0.059(4) 0.049(4) -0.008(3) -0.003(3) 0.000(3)
C4C 0.085(5) 0.061(4) 0.067(5) -0.015(4) 0.027(4) 0.006(4)
C5C 0.056(4) 0.054(4) 0.070(4) -0.011(3) 0.019(3) 0.006(3)
C6C 0.040(3) 0.051(4) 0.066(4) -0.005(3) 0.004(3) 0.003(3)
C1D 0.034(2) 0.031(2) 0.040(3) 0.006(2) 0.005(2) -0.0026(19)
C2D 0.034(3) 0.037(3) 0.047(3) 0.003(2) -0.002(2) -0.004(2)
C3D 0.047(3) 0.038(3) 0.057(3) 0.003(3) 0.006(3) 0.004(2)
C4D 0.070(4) 0.026(3) 0.075(4) -0.007(3) 0.016(3) -0.008(3)
C5D 0.056(3) 0.040(3) 0.068(4) -0.008(3) -0.004(3) -0.011(3)
C6D 0.043(3) 0.042(3) 0.053(3) 0.001(3) -0.006(2) -0.005(2)
O5 0.089(4) 0.081(4) 0.136(5) -0.027(4) -0.012(4) -0.004(3)
N1 0.060(3) 0.056(3) 0.067(3) -0.008(3) 0.002(2) 0.006(3)
C5 0.077(5) 0.069(5) 0.142(8) 0.019(6) 0.001(6) 0.018(4)
C6 0.083(6) 0.120(8) 0.116(7) 0.065(6) -0.003(5) 0.002(5)
C7 0.168(11) 0.149(13) 0.134(10) 0.018(9) -0.013(9) 0.031(9)
C8 0.236(16) 0.134(10) 0.120(9) -0.070(8) -0.011(9) 0.006(10)
C9 0.071(5) 0.059(4) 0.123(7) 0.000(4) 0.023(5) 0.016(3)
C10 0.075(5) 0.061(5) 0.151(8) -0.025(5) 0.005(6) -0.005(4)

loop_
_atom_type_symbol
_atom_type_description
_atom_type_scat_dispersion_real
_atom_type_scat_dispersion_imag
_atom_type_scat_source
C C 0.0033 0.0016 'International Tables Vol C Tables 4.2.6.8 and 6.1.1.4'
H H 0.0000 0.0000 'International Tables Vol C Tables 4.2.6.8 and 6.1.1.4'
N N 0.0061 0.0033 'International Tables Vol C Tables 4.2.6.8 and 6.1.1.4'
O O 0.0106 0.0060 'International Tables Vol C Tables 4.2.6.8 and 6.1.1.4'
S S 0.1246 0.1234 'International Tables Vol C Tables 4.2.6.8 and 6.1.1.4'
In In -0.7276 1.3100 'International Tables Vol C Tables 4.2.6.8 and 6.1.1.4'

loop_
_geom_angle_atom_site_label_1
_geom_angle_atom_site_label_2
_geom_angle_atom_site_label_3
_geom_angle
S4 In1 S1 117.99(6)
S4 In1 S3 114.65(6)
S1 In1 S3 104.70(6)
S4 In1 S2 103.81(5)
S1 In1 S2 104.29(7)
S3 In1 S2 110.97(5)
C1 S1 In1 102.7(2)
C2 S2 In1 95.7(2)
C3 S3 In1 93.62(19)
C4 S4 In1 94.67(18)
O1 C1 C1A 121.2(6)
O1 C1 S1 123.0(5)
C1A C1 S1 115.8(4)
O2 C2 C1B 121.4(5)
O2 C2 S2 123.4(5)
C1B C2 S2 115.2(4)
O3 C3 C1C 120.9(4)
O3 C3 S3 121.9(4)
C1C C3 S3 117.1(4)
O4 C4 C1D 121.3(5)
O4 C4 S4 121.8(4)
C1D C4 S4 116.9(4)
C6A C1A C2A 119.0(5)
C6A C1A C1 119.2(5)
C2A C1A C1 121.8(5)
C1A C2A C3A 119.1(6)
C4A C3A C2A 121.3(6)
C3A C4A C5A 120.7(6)
C4A C5A C6A 117.5(6)
C1A C6A C5A 122.4(6)
C2B C1B C6B 119.3(5)
C2B C1B C2 123.1(5)
C6B C1B C2 117.6(5)
C1B C2B C3B 120.7(6)
C4B C3B C2B 119.7(6)
C3B C4B C5B 120.1(7)
C4B C5B C6B 121.6(7)
C5B C6B C1B 118.5(6)
C2C C1C C6C 118.4(5)
C2C C1C C3 122.9(5)
C6C C1C C3 118.7(5)
C3C C2C C1C 120.2(6)
C4C C3C C2C 120.0(7)
C3C C4C C5C 120.5(6)
C6C C5C C4C 120.7(6)
C5C C6C C1C 120.1(6)
C2D C1D C6D 119.0(5)
C2D C1D C4 118.3(5)
C6D C1D C4 122.7(5)
C1D C2D C3D 120.5(5)
C4D C3D C2D 119.9(5)
C5D C4D C3D 120.1(5)
C4D C5D C6D 120.1(5)
C1D C6D C5D 120.4(5)
C5 N1 C9 115.1(6)
C5 N1 C7 112.5(6)
C9 N1 C7 108.2(6)
N1 C5 C6 116.3(7)
C8 C7 N1 117.1(10)
C10 C9 N1 113.9(6)

loop_
_geom_bond_atom_site_label_1
_geom_bond_atom_site_label_2
_geom_bond_distance
In1 S4 2.4654(15)
In1 S1 2.4696(16)
In1 S3 2.4751(14)
In1 S2 2.4812(15)
S1 C1 1.700(6)
S2 C2 1.756(6)
S3 C3 1.757(5)
S4 C4 1.769(5)
O1 C1 1.198(8)
O2 C2 1.205(6)
O3 C3 1.228(6)
O4 C4 1.216(6)
C1 C1A 1.508(8)
C2 C1B 1.506(8)
C3 C1C 1.486(8)
C4 C1D 1.497(7)
C1A C6A 1.354(8)
C1A C2A 1.380(8)
C2A C3A 1.402(8)
C3A C4A 1.336(9)
C4A C5A 1.387(10)
C5A C6A 1.400(9)
C1B C2B 1.383(8)
C1B C6B 1.401(8)
C2B C3B 1.388(8)
C3B C4B 1.365(10)
C4B C5B 1.365(11)
C5B C6B 1.386(10)
C1C C2C 1.394(8)
C1C C6C 1.395(8)
C2C C3C 1.383(8)
C3C C4C 1.352(10)
C4C C5C 1.371(10)
C5C C6C 1.362(9)
C1D C2D 1.381(7)
C1D C6D 1.388(7)
C2D C3D 1.389(8)
C3D C4D 1.384(8)
C4D C5D 1.368(9)
C5D C6D 1.392(8)
N1 C5 1.467(8)
N1 C9 1.502(7)
N1 C7 1.504(10)
C5 C6 1.480(10)
C7 C8 1.425(12)
C9 C10 1.482(9)
